data_1515112
loop_
_publ_author_name
'Wiggins, Kelly M.'
'Moerdyk, Jonathan P.'
'Bielawski, Christopher W.'

_publ_section_title
;
 Homonuclear bond activation using a stable N,N&#x2032;-diamidocarbene
;
_journal_issue 10
_journal_name_full 'Chemical Science'
_journal_page_first 2986
_journal_paper_doi 10.1039/c2sc20639k
_journal_volume 3
_journal_year 2012
_chemical_formula_moiety '2C21H23N2Br2; 3CHCl3'
_chemical_formula_sum 'C22.5 H27.5 Br2 Cl4.5 N2'
_chemical_formula_weight 645.31
_chemical_name_common SIMesBr2
_chemical_name_systematic
;
?
;
_space_group_IT_number 61
_symmetry_cell_setting orthorhombic
_symmetry_space_group_name_Hall '-P 2ac 2ab'
_symmetry_space_group_name_H-M 'P b c a'
_atom_sites_solution_hydrogens geom
_atom_sites_solution_primary direct
_atom_sites_solution_secondary difmap
_audit_creation_method SHELXL-97
_cell_angle_alpha 90.00
_cell_angle_beta 90.00
_cell_angle_gamma 90.00
_cell_formula_units_Z 16
_cell_length_a 28.784(3)
_cell_length_b 28.621(3)
_cell_length_c 13.8010(13)
_cell_measurement_temperature 150(2)
_cell_volume 11370(2)
_computing_cell_refinement 'CrystalClear (Rigaku Inc., 2008)'
_computing_data_collection 'CrystalClear (Rigaku Inc., 2008)'
_computing_data_reduction 'CrystalClear (Rigaku Inc., 2008)'
_computing_structure_refinement 'SHELXL-97 (Sheldrick, 1997)'
_computing_structure_solution 'SHELXS-97 (Sheldrick, 1990)'
_diffrn_ambient_temperature 150(2)
_diffrn_measured_fraction_theta_full 0.990
_diffrn_measured_fraction_theta_max 0.990
_diffrn_measurement_device_type 'CCD area detector'
_diffrn_measurement_method 'phi and omega scans'
_diffrn_radiation_monochromator graphite
_diffrn_radiation_source 'fine-focus sealed tube'
_diffrn_radiation_type MoK\a
_diffrn_radiation_wavelength 0.71075
_diffrn_reflns_av_R_equivalents 0.1031
_diffrn_reflns_av_sigmaI/netI 0.0542
_diffrn_reflns_limit_h_max 34
_diffrn_reflns_limit_h_min -34
_diffrn_reflns_limit_k_max 34
_diffrn_reflns_limit_k_min -33
_diffrn_reflns_limit_l_max 16
_diffrn_reflns_limit_l_min -16
_diffrn_reflns_number 122939
_diffrn_reflns_theta_full 25.00
_diffrn_reflns_theta_max 25.00
_diffrn_reflns_theta_min 3.04
_exptl_absorpt_coefficient_mu 3.288
_exptl_absorpt_correction_T_max 1.000
_exptl_absorpt_correction_T_min 0.583
_exptl_absorpt_correction_type multi-scan
_exptl_absorpt_process_details
;
abscor. T. Higashi (2001). The Rigaku Corporation, Tokyo, Japan.
;
_exptl_crystal_colour colorless
_exptl_crystal_density_diffrn 1.508
_exptl_crystal_density_method 'not measured'
_exptl_crystal_description plate
_exptl_crystal_F_000 5168
_exptl_crystal_size_max 0.18
_exptl_crystal_size_mid 0.15
_exptl_crystal_size_min 0.04
_refine_diff_density_max 1.590
_refine_diff_density_min -0.970
_refine_diff_density_rms 0.108
_refine_ls_extinction_method none
_refine_ls_goodness_of_fit_ref 1.006
_refine_ls_hydrogen_treatment constr
_refine_ls_matrix_type full
_refine_ls_number_parameters 571
_refine_ls_number_reflns 9902
_refine_ls_number_restraints 0
_refine_ls_restrained_S_all 1.006
_refine_ls_R_factor_all 0.0885
_refine_ls_R_factor_gt 0.0577
_refine_ls_shift/su_max 0.002
_refine_ls_shift/su_mean 0.000
_refine_ls_structure_factor_coef Fsqd
_refine_ls_weighting_details 'calc w=1/[\s^2^(Fo^2^)+(0.0612P)^2^+63.9088P] where P=(Fo^2^+2Fc^2^)/3'
_refine_ls_weighting_scheme calc
_refine_ls_wR_factor_gt 0.1340
_refine_ls_wR_factor_ref 0.1514
_reflns_number_gt 7138
_reflns_number_total 9902
_reflns_threshold_expression >2sigma(I)
_cod_data_source_file c2sc20639k.txt
_cod_data_source_block SIMesBr2
_cod_depositor_comments
;
The following automatic conversions were performed:

'_symmetry_cell_setting' value 'Orthorhombic' changed to
'orthorhombic' according to
/usr/data/users/saulius/automatic-downloads/retrospective/RSC/lib/dictionaries/cif_core.dic
dictionary named 'cif_core.dic' version 2.4.2 from 2011-04-26.

Automatic conversion script
Id: cif_fix_values 2281 2013-09-26 08:29:07Z andrius 
;
_cod_original_cell_volume 11369.5(19)
_cod_original_sg_symbol_H-M Pbca
_cod_database_code 1515112

loop_
_symmetry_equiv_pos_as_xyz
'x, y, z'
'-x+1/2, -y, z+1/2'
'x+1/2, -y+1/2, -z'
'-x, y+1/2, -z+1/2'
'-x, -y, -z'
'x-1/2, y, -z-1/2'
'-x-1/2, y-1/2, z'
'x, -y-1/2, z-1/2'

loop_
_atom_site_label
_atom_site_type_symbol
_atom_site_fract_x
_atom_site_fract_y
_atom_site_fract_z
_atom_site_U_iso_or_equiv
_atom_site_adp_type
_atom_site_occupancy
_atom_site_symmetry_multiplicity
_atom_site_calc_flag
_atom_site_refinement_flags
Br1 Br 0.23995(2) 0.21126(2) 0.24926(5) 0.03120(17) Uani 1 1 d .
N1 N 0.21900(17) 0.29839(17) 0.3308(4) 0.0308(12) Uani 1 1 d .
C1 C 0.2510(2) 0.2657(2) 0.3209(4) 0.0272(14) Uani 1 1 d .
Cl1 Cl 0.08870(8) 0.53495(9) 0.58201(16) 0.0734(7) Uani 1 1 d .
Br2 Br 0.22047(2) 0.12338(2) 0.12143(5) 0.03730(18) Uani 1 1 d .
N2 N 0.29057(17) 0.27522(16) 0.3631(3) 0.0257(11) Uani 1 1 d .
C2 C 0.2391(2) 0.3379(2) 0.3863(5) 0.0355(16) Uani 1 1 d .
H2A H 0.2206 0.3448 0.4432 0.043 Uiso 1 1 calc R
H2B H 0.2412 0.3657 0.3464 0.043 Uiso 1 1 calc R
Cl2 Cl 0.07933(6) 0.52836(7) 0.79094(14) 0.0513(5) Uani 1 1 d .
Br3 Br 0.22811(2) 0.55917(2) 0.51235(4) 0.03236(17) Uani 1 1 d .
N3 N 0.29206(16) 0.53236(17) 0.3704(4) 0.0279(12) Uani 1 1 d .
C3 C 0.2871(2) 0.3205(2) 0.4148(5) 0.0335(15) Uani 1 1 d .
H3A H 0.3111 0.3420 0.3935 0.040 Uiso 1 1 calc R
H3B H 0.2895 0.3163 0.4843 0.040 Uiso 1 1 calc R
Cl3 Cl 0.02968(9) 0.59908(9) 0.68474(18) 0.0780(7) Uani 1 1 d .
Br4 Br 0.30555(2) 0.39490(2) 0.20572(5) 0.03679(18) Uani 1 1 d .
N4 N 0.21982(16) 0.52684(18) 0.3216(4) 0.0294(12) Uani 1 1 d .
C4 C 0.1706(2) 0.2956(2) 0.3075(5) 0.0322(15) Uani 1 1 d .
Cl4 Cl 0.06875(13) 0.64007(14) 0.9241(3) 0.1331(13) Uani 1 1 d .
C5 C 0.1410(2) 0.2741(2) 0.3745(5) 0.0421(17) Uani 1 1 d .
Cl5 Cl 0.11119(15) 0.66911(15) 1.0968(3) 0.1368(13) Uani 1 1 d .
C6 C 0.0941(3) 0.2731(3) 0.3516(6) 0.052(2) Uani 1 1 d .
H6A H 0.0738 0.2587 0.3945 0.062 Uiso 1 1 calc R
Cl6 Cl 0.0180(2) 0.6945(3) 1.0585(5) 0.248(3) Uani 1 1 d .
C7 C 0.0763(2) 0.2925(3) 0.2682(6) 0.050(2) Uani 1 1 d .
Cl7 Cl 0.06978(10) 0.12695(11) 0.0068(2) 0.1016(10) Uani 1 1 d .
C8 C 0.1067(2) 0.3144(2) 0.2052(6) 0.0449(18) Uani 1 1 d .
H8A H 0.0950 0.3281 0.1491 0.054 Uiso 1 1 calc R
Cl8 Cl 0.08722(11) 0.08653(12) 0.1910(3) 0.1356(16) Uani 1 1 d .
C9 C 0.1547(2) 0.3166(2) 0.2237(5) 0.0348(15) Uani 1 1 d .
Cl9 Cl 0.08857(11) 0.18690(10) 0.1671(3) 0.1077(10) Uani 1 1 d .
C10 C 0.1863(2) 0.3408(3) 0.1538(5) 0.0459(18) Uani 1 1 d .
H10A H 0.2065 0.3183 0.1239 0.069 Uiso 1 1 calc R
H10B H 0.2047 0.3636 0.1878 0.069 Uiso 1 1 calc R
H10C H 0.1682 0.3562 0.1049 0.069 Uiso 1 1 calc R
C11 C 0.0252(3) 0.2897(3) 0.2462(8) 0.080(3) Uani 1 1 d .
H11A H 0.0078 0.2981 0.3028 0.120 Uiso 1 1 calc R
H11B H 0.0174 0.2584 0.2273 0.120 Uiso 1 1 calc R
H11C H 0.0178 0.3108 0.1943 0.120 Uiso 1 1 calc R
C12 C 0.1592(3) 0.2535(3) 0.4675(6) 0.057(2) Uani 1 1 d .
H12A H 0.1336 0.2427 0.5062 0.085 Uiso 1 1 calc R
H12B H 0.1761 0.2768 0.5027 0.085 Uiso 1 1 calc R
H12C H 0.1793 0.2277 0.4530 0.085 Uiso 1 1 calc R
C13 C 0.3296(2) 0.2444(2) 0.3781(4) 0.0278(14) Uani 1 1 d .
C14 C 0.3286(2) 0.2137(2) 0.4550(5) 0.0309(14) Uani 1 1 d .
C15 C 0.3686(2) 0.1879(2) 0.4750(5) 0.0357(16) Uani 1 1 d .
H15A H 0.3685 0.1670 0.5266 0.043 Uiso 1 1 calc R
C16 C 0.4085(2) 0.1927(2) 0.4194(5) 0.0388(16) Uani 1 1 d .
C17 C 0.4075(2) 0.2228(2) 0.3416(5) 0.0366(16) Uani 1 1 d .
H17A H 0.4339 0.2254 0.3030 0.044 Uiso 1 1 calc R
C18 C 0.3687(2) 0.2494(2) 0.3186(5) 0.0330(15) Uani 1 1 d .
C19 C 0.3691(2) 0.2815(3) 0.2318(5) 0.0463(19) Uani 1 1 d .
H19A H 0.3552 0.3108 0.2489 0.069 Uiso 1 1 calc R
H19B H 0.3519 0.2674 0.1799 0.069 Uiso 1 1 calc R
H19C H 0.4006 0.2866 0.2115 0.069 Uiso 1 1 calc R
C20 C 0.4519(2) 0.1660(3) 0.4463(6) 0.053(2) Uani 1 1 d .
H20A H 0.4710 0.1620 0.3898 0.080 Uiso 1 1 calc R
H20B H 0.4435 0.1360 0.4716 0.080 Uiso 1 1 calc R
H20C H 0.4689 0.1831 0.4946 0.080 Uiso 1 1 calc R
C21 C 0.2853(2) 0.2060(2) 0.5152(5) 0.0412(17) Uani 1 1 d .
H21A H 0.2750 0.2354 0.5411 0.062 Uiso 1 1 calc R
H21B H 0.2922 0.1850 0.5673 0.062 Uiso 1 1 calc R
H21C H 0.2613 0.1929 0.4752 0.062 Uiso 1 1 calc R
C22 C 0.2482(2) 0.5370(2) 0.3922(4) 0.0268(14) Uani 1 1 d .
C23 C 0.2970(2) 0.5173(2) 0.2673(4) 0.0294(14) Uani 1 1 d .
H23A H 0.3132 0.4877 0.2626 0.035 Uiso 1 1 calc R
H23B H 0.3136 0.5405 0.2294 0.035 Uiso 1 1 calc R
C24 C 0.2464(2) 0.5127(2) 0.2336(4) 0.0302(14) Uani 1 1 d .
H24A H 0.2399 0.5334 0.1795 0.036 Uiso 1 1 calc R
H24B H 0.2392 0.4809 0.2149 0.036 Uiso 1 1 calc R
C25 C 0.17002(19) 0.5289(2) 0.3249(4) 0.0273(14) Uani 1 1 d .
C26 C 0.1458(2) 0.4878(2) 0.3486(5) 0.0355(15) Uani 1 1 d .
C27 C 0.0979(2) 0.4907(2) 0.3518(5) 0.0448(18) Uani 1 1 d .
H27A H 0.0809 0.4643 0.3689 0.054 Uiso 1 1 calc R
C28 C 0.0743(2) 0.5317(2) 0.3304(5) 0.0409(17) Uani 1 1 d .
C29 C 0.0999(2) 0.5708(2) 0.3071(5) 0.0388(16) Uani 1 1 d .
H29A H 0.0843 0.5984 0.2930 0.047 Uiso 1 1 calc R
C30 C 0.1479(2) 0.5707(2) 0.3040(4) 0.0309(14) Uani 1 1 d .
C31 C 0.1748(3) 0.6142(2) 0.2814(6) 0.0488(19) Uani 1 1 d .
H31A H 0.1537 0.6398 0.2722 0.073 Uiso 1 1 calc R
H31B H 0.1926 0.6095 0.2234 0.073 Uiso 1 1 calc R
H31C H 0.1954 0.6212 0.3343 0.073 Uiso 1 1 calc R
C32 C 0.0222(2) 0.5332(3) 0.3370(7) 0.066(2) Uani 1 1 d .
H32A H 0.0098 0.5484 0.2806 0.099 Uiso 1 1 calc R
H32B H 0.0132 0.5503 0.3939 0.099 Uiso 1 1 calc R
H32C H 0.0102 0.5020 0.3408 0.099 Uiso 1 1 calc R
C33 C 0.1710(3) 0.4430(3) 0.3734(6) 0.058(2) Uani 1 1 d .
H33A H 0.1490 0.4178 0.3775 0.087 Uiso 1 1 calc R
H33B H 0.1865 0.4465 0.4346 0.087 Uiso 1 1 calc R
H33C H 0.1934 0.4362 0.3240 0.087 Uiso 1 1 calc R
C34 C 0.3318(2) 0.5375(2) 0.4337(4) 0.0285(14) Uani 1 1 d .
C35 C 0.3464(2) 0.4987(2) 0.4865(5) 0.0352(15) Uani 1 1 d .
C36 C 0.3863(2) 0.5045(3) 0.5436(5) 0.0477(19) Uani 1 1 d .
H36A H 0.3965 0.4798 0.5817 0.057 Uiso 1 1 calc R
C37 C 0.4107(2) 0.5455(3) 0.5447(5) 0.053(2) Uani 1 1 d .
C38 C 0.3948(2) 0.5830(3) 0.4926(5) 0.0448(18) Uani 1 1 d .
H38A H 0.4111 0.6110 0.4955 0.054 Uiso 1 1 calc R
C39 C 0.3546(2) 0.5804(2) 0.4351(5) 0.0357(15) Uani 1 1 d .
C40 C 0.3359(3) 0.6220(2) 0.3819(5) 0.0444(18) Uani 1 1 d .
H40A H 0.3288 0.6134 0.3163 0.067 Uiso 1 1 calc R
H40B H 0.3587 0.6465 0.3820 0.067 Uiso 1 1 calc R
H40C H 0.3081 0.6328 0.4134 0.067 Uiso 1 1 calc R
C41 C 0.4542(3) 0.5502(4) 0.6063(7) 0.088(3) Uani 1 1 d .
H41A H 0.4783 0.5648 0.5689 0.132 Uiso 1 1 calc R
H41B H 0.4643 0.5198 0.6265 0.132 Uiso 1 1 calc R
H41C H 0.4475 0.5689 0.6622 0.132 Uiso 1 1 calc R
C42 C 0.3209(3) 0.4527(3) 0.4816(5) 0.0481(19) Uani 1 1 d .
H42A H 0.3333 0.4317 0.5292 0.072 Uiso 1 1 calc R
H42B H 0.3246 0.4394 0.4182 0.072 Uiso 1 1 calc R
H42C H 0.2884 0.4578 0.4941 0.072 Uiso 1 1 calc R
C43 C 0.0816(3) 0.5657(3) 0.6895(6) 0.052(2) Uani 1 1 d .
H43A H 0.1079 0.5871 0.6973 0.062 Uiso 1 1 calc R
C44 C 0.0722(4) 0.6854(4) 1.0133(8) 0.102(4) Uani 1 1 d .
H44A H 0.0830 0.7142 0.9821 0.123 Uiso 1 1 calc R
C45 C 0.0997(3) 0.1330(3) 0.1173(7) 0.069(3) Uani 1 1 d .
H45A H 0.1330 0.1317 0.1027 0.083 Uiso 1 1 calc R

loop_
_atom_site_aniso_label
_atom_site_aniso_U_11
_atom_site_aniso_U_22
_atom_site_aniso_U_33
_atom_site_aniso_U_23
_atom_site_aniso_U_13
_atom_site_aniso_U_12
Br1 0.0311(3) 0.0273(3) 0.0352(4) -0.0021(3) -0.0001(3) 0.0024(3)
N1 0.031(3) 0.030(3) 0.031(3) -0.003(2) 0.002(2) 0.006(2)
C1 0.034(4) 0.023(3) 0.025(3) 0.004(3) 0.002(3) 0.004(3)
Cl1 0.0649(14) 0.1035(18) 0.0518(14) -0.0170(12) 0.0141(11) -0.0107(13)
Br2 0.0420(4) 0.0383(4) 0.0315(4) 0.0007(3) -0.0023(3) -0.0019(3)
N2 0.030(3) 0.023(3) 0.025(3) -0.005(2) -0.005(2) 0.003(2)
C2 0.045(4) 0.027(3) 0.035(4) -0.003(3) 0.001(3) 0.006(3)
Cl2 0.0415(10) 0.0639(12) 0.0485(11) 0.0016(9) -0.0028(8) 0.0027(9)
Br3 0.0280(3) 0.0435(4) 0.0256(4) -0.0042(3) 0.0015(2) 0.0036(3)
N3 0.020(3) 0.037(3) 0.027(3) -0.006(2) -0.001(2) 0.003(2)
C3 0.036(4) 0.026(3) 0.039(4) -0.005(3) -0.007(3) 0.003(3)
Cl3 0.0780(16) 0.0781(16) 0.0780(17) 0.0213(13) 0.0121(13) 0.0231(13)
Br4 0.0436(4) 0.0309(3) 0.0359(4) 0.0044(3) -0.0096(3) -0.0055(3)
N4 0.023(3) 0.040(3) 0.025(3) -0.006(2) -0.002(2) 0.002(2)
C4 0.030(4) 0.029(3) 0.038(4) -0.006(3) -0.003(3) 0.009(3)
Cl4 0.128(3) 0.154(3) 0.118(3) -0.064(2) -0.017(2) 0.006(2)
C5 0.036(4) 0.035(4) 0.054(5) 0.003(3) 0.007(3) 0.009(3)
Cl5 0.164(4) 0.159(3) 0.087(2) -0.015(2) -0.015(2) -0.014(3)
C6 0.041(4) 0.046(4) 0.069(6) 0.006(4) 0.016(4) -0.003(3)
Cl6 0.171(5) 0.334(8) 0.238(6) -0.091(6) 0.033(4) 0.126(5)
C7 0.030(4) 0.044(4) 0.075(6) -0.008(4) 0.001(4) 0.006(3)
Cl7 0.0809(19) 0.129(2) 0.095(2) -0.0236(18) -0.0003(15) 0.0437(17)
C8 0.034(4) 0.045(4) 0.056(5) -0.006(4) -0.009(3) 0.015(3)
Cl8 0.089(2) 0.110(2) 0.208(4) 0.079(3) -0.064(2) -0.0573(19)
C9 0.032(4) 0.034(4) 0.038(4) -0.008(3) 0.001(3) 0.008(3)
Cl9 0.108(2) 0.0785(19) 0.137(3) -0.0265(18) 0.002(2) 0.0099(16)
C10 0.039(4) 0.058(5) 0.040(4) 0.006(4) 0.000(3) 0.003(3)
C11 0.031(4) 0.079(6) 0.130(9) 0.008(6) 0.002(5) 0.001(4)
C12 0.058(5) 0.060(5) 0.053(5) 0.020(4) 0.014(4) 0.006(4)
C13 0.030(3) 0.024(3) 0.029(4) -0.003(3) -0.008(3) 0.004(3)
C14 0.033(4) 0.028(3) 0.032(4) -0.001(3) -0.004(3) 0.003(3)
C15 0.046(4) 0.034(4) 0.028(4) 0.004(3) -0.010(3) 0.007(3)
C16 0.033(4) 0.034(4) 0.050(5) -0.008(3) -0.007(3) 0.005(3)
C17 0.032(4) 0.035(4) 0.043(4) 0.000(3) 0.003(3) 0.003(3)
C18 0.035(4) 0.027(3) 0.036(4) -0.002(3) -0.001(3) 0.000(3)
C19 0.042(4) 0.053(5) 0.044(5) 0.017(4) 0.014(3) 0.011(3)
C20 0.039(4) 0.059(5) 0.062(5) 0.003(4) -0.012(4) 0.015(4)
C21 0.039(4) 0.042(4) 0.043(4) 0.008(3) 0.006(3) 0.007(3)
C22 0.028(3) 0.027(3) 0.024(3) 0.000(3) 0.005(3) 0.002(3)
C23 0.022(3) 0.033(3) 0.033(4) -0.009(3) 0.000(3) 0.003(3)
C24 0.029(3) 0.044(4) 0.018(3) -0.005(3) 0.003(3) 0.004(3)
C25 0.019(3) 0.036(4) 0.026(3) -0.008(3) -0.003(2) 0.002(3)
C26 0.032(4) 0.032(4) 0.042(4) -0.002(3) 0.005(3) -0.002(3)
C27 0.034(4) 0.043(4) 0.058(5) -0.006(4) 0.009(3) -0.010(3)
C28 0.025(4) 0.049(4) 0.048(4) -0.012(4) -0.005(3) 0.000(3)
C29 0.034(4) 0.035(4) 0.047(4) -0.005(3) -0.006(3) 0.007(3)
C30 0.027(3) 0.036(4) 0.030(4) -0.004(3) 0.000(3) 0.000(3)
C31 0.044(4) 0.037(4) 0.065(5) 0.000(4) 0.012(4) 0.003(3)
C32 0.028(4) 0.070(6) 0.100(7) -0.020(5) -0.001(4) -0.001(4)
C33 0.053(5) 0.042(4) 0.078(6) 0.013(4) 0.013(4) 0.007(4)
C34 0.020(3) 0.042(4) 0.024(3) -0.001(3) 0.001(3) 0.005(3)
C35 0.027(3) 0.048(4) 0.031(4) 0.002(3) 0.004(3) 0.004(3)
C36 0.039(4) 0.064(5) 0.040(4) 0.015(4) -0.007(3) 0.006(4)
C37 0.030(4) 0.088(6) 0.041(5) 0.008(4) -0.011(3) -0.002(4)
C38 0.037(4) 0.060(5) 0.038(4) -0.005(4) -0.004(3) -0.014(4)
C39 0.028(3) 0.049(4) 0.031(4) -0.007(3) -0.001(3) 0.003(3)
C40 0.053(5) 0.040(4) 0.041(4) -0.004(3) -0.005(3) 0.000(3)
C41 0.048(5) 0.128(9) 0.087(7) 0.012(6) -0.026(5) -0.012(6)
C42 0.047(4) 0.054(5) 0.044(5) 0.018(4) 0.002(3) -0.002(4)
C43 0.039(4) 0.063(5) 0.052(5) 0.004(4) 0.005(4) -0.010(4)
C44 0.119(10) 0.114(9) 0.074(8) 0.031(7) 0.017(7) 0.026(8)
C45 0.044(5) 0.048(5) 0.116(8) 0.007(5) -0.011(5) 0.002(4)

loop_
_atom_type_symbol
_atom_type_description
_atom_type_scat_dispersion_real
_atom_type_scat_dispersion_imag
_atom_type_scat_source
C C 0.0033 0.0016 'International Tables Vol C Tables 4.2.6.8 and 6.1.1.4'
H H 0.0000 0.0000 'International Tables Vol C Tables 4.2.6.8 and 6.1.1.4'
Br Br -0.2901 2.4595 'International Tables Vol C Tables 4.2.6.8 and 6.1.1.4'
N N 0.0061 0.0033 'International Tables Vol C Tables 4.2.6.8 and 6.1.1.4'
Cl Cl 0.1484 0.1585 'International Tables Vol C Tables 4.2.6.8 and 6.1.1.4'

loop_
_geom_angle_atom_site_label_1
_geom_angle_atom_site_label_2
_geom_angle_atom_site_label_3
_geom_angle
C1 N1 C4 127.9(5)
C1 N1 C2 108.8(5)
C4 N1 C2 122.6(5)
N2 C1 N1 114.4(5)
N2 C1 Br1 123.8(4)
N1 C1 Br1 121.8(5)
C1 N2 C13 127.9(5)
C1 N2 C3 109.7(5)
C13 N2 C3 121.2(5)
N1 C2 C3 103.9(5)
N1 C2 H2A 111.0
C3 C2 H2A 111.0
N1 C2 H2B 111.0
C3 C2 H2B 111.0
H2A C2 H2B 109.0
C22 N3 C34 128.0(5)
C22 N3 C23 110.0(5)
C34 N3 C23 121.9(5)
N2 C3 C2 102.9(5)
N2 C3 H3A 111.2
C2 C3 H3A 111.2
N2 C3 H3B 111.2
C2 C3 H3B 111.2
H3A C3 H3B 109.1
C22 N4 C25 126.4(5)
C22 N4 C24 110.3(5)
C25 N4 C24 123.3(5)
C9 C4 C5 122.8(6)
C9 C4 N1 119.1(6)
C5 C4 N1 117.9(6)
C6 C5 C4 116.8(7)
C6 C5 C12 121.5(7)
C4 C5 C12 121.6(6)
C7 C6 C5 123.0(7)
C7 C6 H6A 118.5
C5 C6 H6A 118.5
C6 C7 C8 118.3(7)
C6 C7 C11 120.8(8)
C8 C7 C11 120.9(8)
C7 C8 C9 121.8(7)
C7 C8 H8A 119.1
C9 C8 H8A 119.1
C4 C9 C8 117.3(6)
C4 C9 C10 122.6(6)
C8 C9 C10 120.1(6)
C9 C10 H10A 109.5
C9 C10 H10B 109.5
H10A C10 H10B 109.5
C9 C10 H10C 109.5
H10A C10 H10C 109.5
H10B C10 H10C 109.5
C7 C11 H11A 109.5
C7 C11 H11B 109.5
H11A C11 H11B 109.5
C7 C11 H11C 109.5
H11A C11 H11C 109.5
H11B C11 H11C 109.5
C5 C12 H12A 109.5
C5 C12 H12B 109.5
H12A C12 H12B 109.5
C5 C12 H12C 109.5
H12A C12 H12C 109.5
H12B C12 H12C 109.5
C14 C13 C18 122.3(6)
C14 C13 N2 118.8(5)
C18 C13 N2 118.6(5)
C13 C14 C15 118.1(6)
C13 C14 C21 122.2(6)
C15 C14 C21 119.7(6)
C16 C15 C14 121.4(6)
C16 C15 H15A 119.3
C14 C15 H15A 119.3
C17 C16 C15 118.5(6)
C17 C16 C20 121.6(6)
C15 C16 C20 119.9(6)
C16 C17 C18 122.5(6)
C16 C17 H17A 118.8
C18 C17 H17A 118.8
C17 C18 C13 117.2(6)
C17 C18 C19 120.5(6)
C13 C18 C19 122.3(6)
C18 C19 H19A 109.5
C18 C19 H19B 109.5
H19A C19 H19B 109.5
C18 C19 H19C 109.5
H19A C19 H19C 109.5
H19B C19 H19C 109.5
C16 C20 H20A 109.5
C16 C20 H20B 109.5
H20A C20 H20B 109.5
C16 C20 H20C 109.5
H20A C20 H20C 109.5
H20B C20 H20C 109.5
C14 C21 H21A 109.5
C14 C21 H21B 109.5
H21A C21 H21B 109.5
C14 C21 H21C 109.5
H21A C21 H21C 109.5
H21B C21 H21C 109.5
N3 C22 N4 114.3(5)
N3 C22 Br3 122.7(5)
N4 C22 Br3 123.0(4)
N3 C23 C24 102.8(4)
N3 C23 H23A 111.2
C24 C23 H23A 111.2
N3 C23 H23B 111.2
C24 C23 H23B 111.2
H23A C23 H23B 109.1
N4 C24 C23 102.5(4)
N4 C24 H24A 111.3
C23 C24 H24A 111.3
N4 C24 H24B 111.3
C23 C24 H24B 111.3
H24A C24 H24B 109.2
C30 C25 C26 122.9(5)
C30 C25 N4 119.1(5)
C26 C25 N4 117.9(5)
C27 C26 C25 116.8(6)
C27 C26 C33 121.4(6)
C25 C26 C33 121.7(6)
C26 C27 C28 122.2(6)
C26 C27 H27A 118.9
C28 C27 H27A 118.9
C29 C28 C27 118.4(6)
C29 C28 C32 121.5(7)
C27 C28 C32 120.1(7)
C28 C29 C30 122.6(6)
C28 C29 H29A 118.7
C30 C29 H29A 118.7
C29 C30 C25 117.1(6)
C29 C30 C31 121.4(6)
C25 C30 C31 121.5(6)
C30 C31 H31A 109.5
C30 C31 H31B 109.5
H31A C31 H31B 109.5
C30 C31 H31C 109.5
H31A C31 H31C 109.5
H31B C31 H31C 109.5
C28 C32 H32A 109.5
C28 C32 H32B 109.5
H32A C32 H32B 109.5
C28 C32 H32C 109.5
H32A C32 H32C 109.5
H32B C32 H32C 109.5
C26 C33 H33A 109.5
C26 C33 H33B 109.5
H33A C33 H33B 109.5
C26 C33 H33C 109.5
H33A C33 H33C 109.5
H33B C33 H33C 109.5
C39 C34 C35 123.7(6)
C39 C34 N3 118.0(5)
C35 C34 N3 118.2(6)
C34 C35 C36 116.4(6)
C34 C35 C42 121.7(6)
C36 C35 C42 122.0(6)
C37 C36 C35 122.0(7)
C37 C36 H36A 119.0
C35 C36 H36A 119.0
C36 C37 C38 119.6(7)
C36 C37 C41 120.3(8)
C38 C37 C41 120.1(8)
C37 C38 C39 122.1(7)
C37 C38 H38A 119.0
C39 C38 H38A 119.0
C34 C39 C38 116.2(6)
C34 C39 C40 121.7(6)
C38 C39 C40 122.1(6)
C39 C40 H40A 109.5
C39 C40 H40B 109.5
H40A C40 H40B 109.5
C39 C40 H40C 109.5
H40A C40 H40C 109.5
H40B C40 H40C 109.5
C37 C41 H41A 109.5
C37 C41 H41B 109.5
H41A C41 H41B 109.5
C37 C41 H41C 109.5
H41A C41 H41C 109.5
H41B C41 H41C 109.5
C35 C42 H42A 109.5
C35 C42 H42B 109.5
H42A C42 H42B 109.5
C35 C42 H42C 109.5
H42A C42 H42C 109.5
H42B C42 H42C 109.5
Cl1 C43 Cl2 112.1(4)
Cl1 C43 Cl3 109.9(4)
Cl2 C43 Cl3 108.9(4)
Cl1 C43 H43A 108.6
Cl2 C43 H43A 108.6
Cl3 C43 H43A 108.6
Cl5 C44 Cl6 113.9(7)
Cl5 C44 Cl4 107.9(6)
Cl6 C44 Cl4 108.2(8)
Cl5 C44 H44A 108.9
Cl6 C44 H44A 108.9
Cl4 C44 H44A 108.9
Cl8 C45 Cl9 114.9(6)
Cl8 C45 Cl7 109.6(5)
Cl9 C45 Cl7 110.1(5)
Cl8 C45 H45A 107.3
Cl9 C45 H45A 107.3
Cl7 C45 H45A 107.3

loop_
_geom_bond_atom_site_label_1
_geom_bond_atom_site_label_2
_geom_bond_distance
Br1 C1 1.872(6)
N1 C1 1.320(7)
N1 C4 1.431(8)
N1 C2 1.483(8)
C1 N2 1.309(8)
Cl1 C43 1.737(8)
N2 C13 1.444(7)
N2 C3 1.483(7)
C2 C3 1.519(9)
C2 H2A 0.9700
C2 H2B 0.9700
Cl2 C43 1.763(8)
Br3 C22 1.868(6)
N3 C22 1.304(7)
N3 C34 1.447(7)
N3 C23 1.494(8)
C3 H3A 0.9700
C3 H3B 0.9700
Cl3 C43 1.775(8)
N4 C22 1.305(8)
N4 C25 1.435(7)
N4 C24 1.491(7)
C4 C9 1.383(9)
C4 C5 1.399(9)
Cl4 C44 1.792(13)
C5 C6 1.387(10)
C5 C12 1.507(10)
Cl5 C44 1.675(12)
C6 C7 1.376(11)
C6 H6A 0.9300
Cl6 C44 1.699(12)
C7 C8 1.384(10)
C7 C11 1.506(10)
Cl7 C45 1.759(10)
C8 C9 1.406(9)
C8 H8A 0.9300
Cl8 C45 1.712(9)
C9 C10 1.497(9)
Cl9 C45 1.719(9)
C10 H10A 0.9600
C10 H10B 0.9600
C10 H10C 0.9600
C11 H11A 0.9600
C11 H11B 0.9600
C11 H11C 0.9600
C12 H12A 0.9600
C12 H12B 0.9600
C12 H12C 0.9600
C13 C14 1.379(9)
C13 C18 1.399(9)
C14 C15 1.396(9)
C14 C21 1.512(9)
C15 C16 1.388(9)
C15 H15A 0.9300
C16 C17 1.376(9)
C16 C20 1.512(9)
C17 C18 1.389(9)
C17 H17A 0.9300
C18 C19 1.510(9)
C19 H19A 0.9600
C19 H19B 0.9600
C19 H19C 0.9600
C20 H20A 0.9600
C20 H20B 0.9600
C20 H20C 0.9600
C21 H21A 0.9600
C21 H21B 0.9600
C21 H21C 0.9600
C23 C24 1.535(8)
C23 H23A 0.9700
C23 H23B 0.9700
C24 H24A 0.9700
C24 H24B 0.9700
C25 C30 1.387(8)
C25 C26 1.406(8)
C26 C27 1.383(9)
C26 C33 1.511(9)
C27 C28 1.387(10)
C27 H27A 0.9300
C28 C29 1.380(9)
C28 C32 1.504(9)
C29 C30 1.381(9)
C29 H29A 0.9300
C30 C31 1.500(9)
C31 H31A 0.9600
C31 H31B 0.9600
C31 H31C 0.9600
C32 H32A 0.9600
C32 H32B 0.9600
C32 H32C 0.9600
C33 H33A 0.9600
C33 H33B 0.9600
C33 H33C 0.9600
C34 C39 1.393(9)
C34 C35 1.394(9)
C35 C36 1.404(9)
C35 C42 1.507(10)
C36 C37 1.367(11)
C36 H36A 0.9300
C37 C38 1.368(11)
C37 C41 1.519(10)
C38 C39 1.406(9)
C38 H38A 0.9300
C39 C40 1.498(9)
C40 H40A 0.9600
C40 H40B 0.9600
C40 H40C 0.9600
C41 H41A 0.9600
C41 H41B 0.9600
C41 H41C 0.9600
C42 H42A 0.9600
C42 H42B 0.9600
C42 H42C 0.9600
C43 H43A 0.9800
C44 H44A 0.9800
C45 H45A 0.9800
